data_4319802
loop_
_publ_author_name
'Yetta Porter'
'P. Shiv Halasyamani'

_publ_section_title
;
 A Low Temperature Method for the Synthesis of New Lead Selenite
 Chlorides: Pb3(SeO3)(SeO2OH)Cl3 and Pb3(SeO3)2Cl2
;
_journal_name_full 'Inorganic Chemistry'
_journal_page_first 2640
_journal_page_last 2641
_journal_paper_doi 10.1021/ic015524u
_journal_volume 40
_journal_year 2001
_chemical_formula_sum 'Cl2 O6 Pb3 Se2'
_chemical_formula_weight 946.39
_chemical_name_systematic
;
 ?
;
_space_group_IT_number 15
_symmetry_cell_setting monoclinic
_symmetry_space_group_name_Hall '-C 2yc'
_symmetry_space_group_name_H-M 'C 1 2/c 1'
_atom_sites_solution_hydrogens geom
_atom_sites_solution_primary direct
_atom_sites_solution_secondary difmap
_cell_angle_alpha 90
_cell_angle_beta 94.301(2)
_cell_angle_gamma 90
_cell_formula_units_Z 4
_cell_length_a 13.4213(11)
_cell_length_b 5.5809(5)
_cell_length_c 13.0000(11)
_cell_measurement_temperature 293.0(2)
_cell_volume 971.00(14)
_computing_structure_refinement 'SHELXL-93 (Sheldrick, 1993)'
_diffrn_ambient_temperature 293(2)
_diffrn_radiation_monochromator graphite
_diffrn_radiation_type MoK\a
_diffrn_radiation_wavelength 0.71073
_diffrn_reflns_av_R_equivalents 0.050
_diffrn_reflns_av_sigmaI/netI 0.018
_diffrn_reflns_limit_h_max 16
_diffrn_reflns_limit_h_min -17
_diffrn_reflns_limit_k_max 7
_diffrn_reflns_limit_k_min 0
_diffrn_reflns_limit_l_max 16
_diffrn_reflns_limit_l_min 0
_diffrn_reflns_number 1081
_diffrn_reflns_theta_max 27.48
_diffrn_reflns_theta_min 3.04
_exptl_absorpt_coefficient_mu 59.927
_exptl_crystal_density_diffrn 6.474
_exptl_crystal_F_000 1584
_refine_diff_density_max 1.978
_refine_diff_density_min -2.13
_refine_diff_density_rms 0.397
_refine_ls_extinction_coef 0.00014(4)
_refine_ls_extinction_expression Fc^*^=kFc[1+0.001xFc^2^\l^3^/sin(2\q)]^-1/4^
_refine_ls_extinction_method SHELXL
_refine_ls_goodness_of_fit_all 1.001
_refine_ls_goodness_of_fit_gt 1.017
_refine_ls_matrix_type full
_refine_ls_number_parameters 61
_refine_ls_number_reflns 1081
_refine_ls_number_restraints 0
_refine_ls_restrained_S_all 1.001
_refine_ls_restrained_S_obs 1.017
_refine_ls_R_factor_all 0.0313
_refine_ls_R_factor_gt 0.0289
_refine_ls_shift/su_max 0.017
_refine_ls_shift/su_mean 0.003
_refine_ls_structure_factor_coef Fsqd
_refine_ls_weighting_details 'w=1/[\s^2^(Fo^2^)+(0.0550P)^2^+40.0000P] where P=(Fo^2^+2Fc^2^)/3'
_refine_ls_weighting_scheme calc
_refine_ls_wR_factor_all 0.0843
_refine_ls_wR_factor_gt 0.0826
_reflns_number_gt 1010
_reflns_number_total 1081
_reflns_threshold_expression >4sigma(I)
_cod_data_source_file ic015524u_2.cif
_cod_data_source_block Pb3Se2Cl2O6
_cod_depositor_comments
;
The following automatic conversions were performed:

'_refine_ls_weighting_scheme' value 'calc
w=1/[\s^2^(Fo^2^)+(0.0550P)^2^+40.0000P] where P=(Fo^2^+2Fc^2^)/3'
was changed to 'calc'. New tag '_refine_ls_weighting_details' was
created. The value of the new tag was set to
'w=1/[\s^2^(Fo^2^)+(0.0550P)^2^+40.0000P] where P=(Fo^2^+2Fc^2^)/3'.

Automatic conversion script
Id: cif_fix_values 3143 2015-03-26 13:38:13Z robertas 
;
_cod_database_code 4319802

loop_
_symmetry_equiv_pos_as_xyz
'x, y, z'
'-x, y, -z+1/2'
'x+1/2, y+1/2, z'
'-x+1/2, y+1/2, -z+1/2'
'-x, -y, -z'
'x, -y, z-1/2'
'-x+1/2, -y+1/2, -z'
'x+1/2, -y+1/2, z-1/2'

loop_
_atom_site_label
_atom_site_type_symbol
_atom_site_fract_x
_atom_site_fract_y
_atom_site_fract_z
_atom_site_U_iso_or_equiv
_atom_site_adp_type
_atom_site_occupancy
_atom_site_calc_flag
_atom_site_refinement_flags
_atom_site_disorder_group
Pb1 Pb 0.5 0.04333(11) 0.25 0.0224(2) Uani 1 d S .
Pb2 Pb 0.20791(3) 0.00728(6) 0.35852(3) 0.0164(2) Uani 1 d . .
Se Se 0.39493(7) 0.49878(15) 0.38573(8) 0.0134(2) Uani 1 d . .
Cl Cl 0.6482(2) -0.0116(4) 0.4374(2) 0.0234(6) Uani 1 d . .
O1 O 0.3596(5) 0.7345(14) 0.3068(5) 0.020(2) Uani 1 d . .
O2 O 0.3446(5) 0.2726(13) 0.3066(5) 0.0179(14) Uani 1 d . .
O3 O 0.5145(6) 0.4586(15) 0.3686(7) 0.028(2) Uani 1 d . .

loop_
_atom_site_aniso_label
_atom_site_aniso_U_11
_atom_site_aniso_U_22
_atom_site_aniso_U_33
_atom_site_aniso_U_23
_atom_site_aniso_U_13
_atom_site_aniso_U_12
Pb1 0.0188(3) 0.0263(3) 0.0221(3) 0 0.0014(2) 0
Pb2 0.0192(3) 0.0190(2) 0.0109(2) -0.00026(12) -0.0004(2) -0.00144(11)
Se 0.0151(5) 0.0169(5) 0.0079(5) -0.0003(3) -0.0011(4) 0.0003(3)
Cl 0.029(2) 0.0238(13) 0.0169(13) -0.0005(9) -0.0015(12) 0.0021(9)
O1 0.025(4) 0.016(3) 0.018(4) 0.001(3) 0.001(3) 0.001(3)
O2 0.022(4) 0.016(3) 0.015(3) -0.002(3) -0.002(3) -0.005(3)
O3 0.016(4) 0.043(5) 0.026(4) -0.003(4) -0.001(3) 0.001(3)

loop_
_atom_type_symbol
_atom_type_description
_atom_type_scat_dispersion_real
_atom_type_scat_dispersion_imag
_atom_type_scat_source
O O 0.0106 0.006 'International Tables Vol C Tables 4.2.6.8 and 6.1.1.4'
Cl Cl 0.1484 0.1585 'International Tables Vol C Tables 4.2.6.8 and 6.1.1.4'
Se Se -0.0929 2.2259 'International Tables Vol C Tables 4.2.6.8 and 6.1.1.4'
Pb Pb -3.3944 10.1111 'International Tables Vol C Tables 4.2.6.8 and 6.1.1.4'

loop_
_geom_angle_atom_site_label_1
_geom_angle_atom_site_label_2
_geom_angle_atom_site_label_3
_geom_angle
_geom_angle_site_symmetry_1
_geom_angle_site_symmetry_3
_geom_angle_publ_flag
O2 Pb1 O2 121.0(3) 2_655 . ?
O2 Pb1 O1 69.2(2) 2_655 2_645 ?
O2 Pb1 O1 169.7(2) . 2_645 ?
O2 Pb1 O1 169.7(2) 2_655 1_545 ?
O2 Pb1 O1 69.2(2) . 1_545 ?
O1 Pb1 O1 100.6(3) 2_645 1_545 ?
O2 Pb1 Cl 77.7(2) 2_655 . ?
O2 Pb1 Cl 108.2(2) . . ?
O1 Pb1 Cl 74.1(2) 2_645 . ?
O1 Pb1 Cl 98.3(2) 1_545 . ?
O2 Pb1 Cl 108.2(2) 2_655 2_655 ?
O2 Pb1 Cl 77.7(2) . 2_655 ?
O1 Pb1 Cl 98.3(2) 2_645 2_655 ?
O1 Pb1 Cl 74.1(2) 1_545 2_655 ?
Cl Pb1 Cl 168.44(9) . 2_655 ?
O2 Pb2 O2 103.78(14) . 4_545 ?
O2 Pb2 O1 72.8(2) . 4_545 ?
O2 Pb2 O1 60.1(3) 4_545 4_545 ?
O2 Pb2 O3 145.8(3) . 3_445 ?
O2 Pb2 O3 77.2(2) 4_545 3_445 ?
O1 Pb2 O3 78.9(2) 4_545 3_445 ?
O2 Pb2 O1 71.3(3) . 1_545 ?
O2 Pb2 O1 70.4(2) 4_545 1_545 ?
O1 Pb2 O1 107.17(14) 4_545 1_545 ?
O3 Pb2 O1 136.9(2) 3_445 1_545 ?
O2 Pb2 Cl 77.4(2) . 3_455 ?
O2 Pb2 Cl 132.7(2) 4_545 3_455 ?
O1 Pb2 Cl 76.2(2) 4_545 3_455 ?
O3 Pb2 Cl 77.6(2) 3_445 3_455 ?
O1 Pb2 Cl 145.5(2) 1_545 3_455 ?
O3 Se O1 104.6(4) . . ?
O3 Se O2 99.3(4) . . ?
O1 Se O2 97.2(4) . . ?
Pb2 Cl Pb1 89.53(7) 3_545 . ?
Se O1 Pb2 100.6(3) . 4 ?
Se O1 Pb2 118.0(3) . 1_565 ?
Pb2 O1 Pb2 105.2(2) 4 1_565 ?
Se O1 Pb1 119.1(3) . 1_565 ?
Pb2 O1 Pb1 107.0(2) 4 1_565 ?
Pb2 O1 Pb1 105.5(3) 1_565 1_565 ?
Se O2 Pb2 122.3(3) . . ?
Se O2 Pb2 101.2(3) . 4 ?
Pb2 O2 Pb2 111.6(2) . 4 ?
Se O2 Pb1 103.9(3) . . ?
Pb2 O2 Pb1 114.0(3) . . ?
Pb2 O2 Pb1 101.0(2) 4 . ?
Se O3 Pb2 165.4(5) . 3 ?

loop_
_geom_bond_atom_site_label_1
_geom_bond_atom_site_label_2
_geom_bond_distance
_geom_bond_site_symmetry_2
_geom_bond_publ_flag
Pb1 O2 2.600(7) 2_655 ?
Pb1 O2 2.600(7) . ?
Pb1 O1 2.698(7) 2_645 ?
Pb1 O1 2.698(7) 1_545 ?
Pb1 Cl 3.042(3) . ?
Pb1 Cl 3.042(3) 2_655 ?
Pb2 O2 2.490(7) . ?
Pb2 O2 2.568(7) 4_545 ?
Pb2 O1 2.599(7) 4_545 ?
Pb2 O3 2.623(8) 3_445 ?
Pb2 O1 2.668(7) 1_545 ?
Pb2 Cl 3.005(2) 3_455 ?
Se O3 1.652(8) . ?
Se O1 1.713(7) . ?
Se O2 1.733(7) . ?
Cl Pb2 3.005(2) 3_545 ?
O1 Pb2 2.599(7) 4 ?
O1 Pb2 2.668(7) 1_565 ?
O1 Pb1 2.698(7) 1_565 ?
O2 Pb2 2.568(7) 4 ?
O3 Pb2 2.623(8) 3 ?
